data_4027864
loop_
_publ_author_name
'Wen-Ting Meng'
'Yan Zheng'
'Jing Nie'
'Heng-Ying Xiong'
'Jun-An Ma'

_publ_section_title
;
 Organocatalytic Asymmetric One-Pot Sequential Conjugate
 Addition/Dearomative Fluorination: Synthesis of Chiral Fluorinated
 Isoxazol-5(4H)-ones
;
_journal_name_full 'Journal of Organic Chemistry'
_journal_page_first 559
_journal_page_last 567
_journal_paper_doi 10.1021/jo302419e
_journal_volume 78
_journal_year 2013
_chemical_formula_sum 'C17 H12 Br F N2 O4'
_chemical_formula_weight 407.20
_chemical_name_systematic
; 
 ? 
;
_space_group_IT_number 19
_symmetry_cell_setting orthorhombic
_symmetry_space_group_name_Hall 'P 2ac 2ab'
_symmetry_space_group_name_H-M 'P 21 21 21'
_atom_sites_solution_hydrogens geom
_atom_sites_solution_primary direct
_atom_sites_solution_secondary difmap
_audit_creation_method SHELXL-97
_cell_angle_alpha 90.00
_cell_angle_beta 90.00
_cell_angle_gamma 90.00
_cell_formula_units_Z 4
_cell_length_a 7.5921(5)
_cell_length_b 12.0779(9)
_cell_length_c 18.0873(14)
_cell_measurement_reflns_used 4808
_cell_measurement_temperature 294(2)
_cell_measurement_theta_max 27.5
_cell_measurement_theta_min 3.2
_cell_volume 1658.5(2)
_computing_cell_refinement CRYSTALCLEAR
_computing_data_collection CRYSTALCLEAR
_computing_data_reduction CRYSTALCLEAR
_computing_molecular_graphics 'Bruker SHELXTL'
_computing_publication_material 'Bruker SHELXTL'
_computing_structure_refinement 'SHELXL-97 (Sheldrick, 1997)'
_computing_structure_solution 'SHELXS-97 (Sheldrick, 1990)'
_diffrn_ambient_temperature 294(2)
_diffrn_detector_area_resol_mean 13.6612
_diffrn_measured_fraction_theta_full 0.992
_diffrn_measured_fraction_theta_max 0.992
_diffrn_measurement_device_type 'RIGAKU MERCURY375R'
_diffrn_measurement_method 'profile data from \w-scans'
_diffrn_radiation_monochromator graphite
_diffrn_radiation_source 'fine-focus sealed tube'
_diffrn_radiation_type MoK\a
_diffrn_radiation_wavelength 0.71073
_diffrn_reflns_av_R_equivalents 0.0962
_diffrn_reflns_av_sigmaI/netI 0.0640
_diffrn_reflns_limit_h_max 9
_diffrn_reflns_limit_h_min -9
_diffrn_reflns_limit_k_max 15
_diffrn_reflns_limit_k_min -15
_diffrn_reflns_limit_l_max 23
_diffrn_reflns_limit_l_min -23
_diffrn_reflns_number 17320
_diffrn_reflns_theta_full 27.49
_diffrn_reflns_theta_max 27.49
_diffrn_reflns_theta_min 3.17
_exptl_absorpt_coefficient_mu 2.514
_exptl_absorpt_correction_T_max 0.6333
_exptl_absorpt_correction_T_min 0.2612
_exptl_absorpt_correction_type multi-scan
_exptl_crystal_colour COLORLESS
_exptl_crystal_density_diffrn 1.631
_exptl_crystal_description NEEDLE
_exptl_crystal_F_000 816
_exptl_crystal_size_max 0.73
_exptl_crystal_size_mid 0.25
_exptl_crystal_size_min 0.20
_refine_diff_density_max 0.657
_refine_diff_density_min -0.602
_refine_diff_density_rms 0.051
_refine_ls_abs_structure_details 'Flack H D (1983), Acta Cryst. A39, 876-881'
_refine_ls_abs_structure_Flack -0.017(8)
_refine_ls_extinction_coef 0.0077(19)
_refine_ls_extinction_expression Fc^*^=kFc[1+0.001xFc^2^\l^3^/sin(2\q)]^-1/4^
_refine_ls_extinction_method SHELXL
_refine_ls_goodness_of_fit_ref 0.945
_refine_ls_hydrogen_treatment constr
_refine_ls_matrix_type full
_refine_ls_number_parameters 227
_refine_ls_number_reflns 3782
_refine_ls_number_restraints 0
_refine_ls_restrained_S_all 0.945
_refine_ls_R_factor_all 0.0441
_refine_ls_R_factor_gt 0.0374
_refine_ls_shift/su_max 0.001
_refine_ls_shift/su_mean 0.000
_refine_ls_structure_factor_coef Fsqd
_refine_ls_weighting_details 'calc w=1/[\s^2^(Fo^2^)+(0.0325P)^2^+0.0000P] where P=(Fo^2^+2Fc^2^)/3'
_refine_ls_weighting_scheme calc
_refine_ls_wR_factor_gt 0.0846
_refine_ls_wR_factor_ref 0.0888
_reflns_number_gt 3002
_reflns_number_total 3782
_reflns_threshold_expression >2sigma(I)
_cod_data_source_file jo302419e_si_002.cif
_cod_data_source_block 120421b
_cod_database_code 4027864

loop_
_symmetry_equiv_pos_as_xyz
'x, y, z'
'-x+1/2, -y, z+1/2'
'-x, y+1/2, -z+1/2'
'x+1/2, -y+1/2, -z'

loop_
_atom_site_label
_atom_site_type_symbol
_atom_site_fract_x
_atom_site_fract_y
_atom_site_fract_z
_atom_site_U_iso_or_equiv
_atom_site_adp_type
_atom_site_occupancy
_atom_site_symmetry_multiplicity
_atom_site_calc_flag
_atom_site_refinement_flags
C1 C 0.3795(4) 0.5520(2) 0.2323(2) 0.0634(8) Uani 1 1 d .
H1 H 0.3558 0.6200 0.2542 0.076 Uiso 1 1 calc R
C2 C 0.3565(5) 0.5392(3) 0.1563(2) 0.0803(11) Uani 1 1 d .
H2 H 0.3188 0.5987 0.1278 0.096 Uiso 1 1 calc R
C3 C 0.3892(5) 0.4394(3) 0.12355(19) 0.0721(9) Uani 1 1 d .
H3 H 0.3756 0.4309 0.0728 0.086 Uiso 1 1 calc R
C4 C 0.4422(6) 0.3519(3) 0.1663(2) 0.0776(11) Uani 1 1 d .
H4 H 0.4636 0.2836 0.1442 0.093 Uiso 1 1 calc R
C5 C 0.4642(5) 0.3637(2) 0.24183(18) 0.0629(8) Uani 1 1 d .
H5 H 0.4975 0.3032 0.2704 0.075 Uiso 1 1 calc R
C6 C 0.4367(3) 0.4656(2) 0.27496(16) 0.0437(6) Uani 1 1 d .
C7 C 0.4602(3) 0.4793(2) 0.35493(15) 0.0413(6) Uani 1 1 d .
C8 C 0.5716(3) 0.40847(19) 0.40488(15) 0.0386(6) Uani 1 1 d .
C9 C 0.5222(4) 0.4555(2) 0.47991(17) 0.0483(7) Uani 1 1 d .
C10 C 0.7700(3) 0.41661(19) 0.38770(15) 0.0374(5) Uani 1 1 d .
H10 H 0.7878 0.3859 0.3381 0.045 Uiso 1 1 calc R
C11 C 0.8724(4) 0.3424(2) 0.44224(15) 0.0447(6) Uani 1 1 d .
H11A H 0.8587 0.3702 0.4922 0.054 Uiso 1 1 calc R
H11B H 0.8265 0.2675 0.4405 0.054 Uiso 1 1 calc R
C12 C 0.8391(3) 0.53588(19) 0.38649(15) 0.0394(5) Uani 1 1 d .
C13 C 0.8547(4) 0.5947(2) 0.45221(17) 0.0514(7) Uani 1 1 d .
H13 H 0.8200 0.5612 0.4961 0.062 Uiso 1 1 calc R
C14 C 0.9195(5) 0.7003(3) 0.4543(2) 0.0676(10) Uani 1 1 d .
H14 H 0.9274 0.7378 0.4990 0.081 Uiso 1 1 calc R
C15 C 0.9724(5) 0.7501(3) 0.3906(2) 0.0747(10) Uani 1 1 d .
H15 H 1.0172 0.8217 0.3920 0.090 Uiso 1 1 calc R
C16 C 0.9601(4) 0.6956(3) 0.3242(2) 0.0640(8) Uani 1 1 d .
H16 H 0.9958 0.7300 0.2807 0.077 Uiso 1 1 calc R
C17 C 0.8938(4) 0.5881(2) 0.32261(16) 0.0494(6) Uani 1 1 d .
N1 N 0.3876(3) 0.55956(18) 0.38969(16) 0.0559(6) Uani 1 1 d .
N2 N 1.0629(3) 0.34252(19) 0.42123(14) 0.0471(6) Uani 1 1 d .
O1 O 0.4295(3) 0.55047(17) 0.46773(13) 0.0592(5) Uani 1 1 d .
O2 O 0.5553(3) 0.4228(2) 0.54022(12) 0.0652(6) Uani 1 1 d .
O3 O 1.1686(3) 0.36495(19) 0.46882(13) 0.0659(6) Uani 1 1 d .
O4 O 1.1007(3) 0.3201(2) 0.35740(14) 0.0781(7) Uani 1 1 d .
Br1 Br 0.88508(5) 0.51966(4) 0.228290(19) 0.07614(17) Uani 1 1 d .
F1 F 0.52561(19) 0.29712(11) 0.40348(9) 0.0473(4) Uani 1 1 d .

loop_
_atom_site_aniso_label
_atom_site_aniso_U_11
_atom_site_aniso_U_22
_atom_site_aniso_U_33
_atom_site_aniso_U_23
_atom_site_aniso_U_13
_atom_site_aniso_U_12
C1 0.073(2) 0.0542(16) 0.063(2) 0.0148(15) -0.001(2) 0.0106(16)
C2 0.084(3) 0.092(3) 0.066(2) 0.040(2) -0.005(2) -0.008(2)
C3 0.070(2) 0.101(3) 0.0448(18) 0.0085(18) -0.0034(18) -0.011(2)
C4 0.103(3) 0.077(2) 0.0531(19) -0.0099(17) -0.013(2) -0.002(2)
C5 0.082(2) 0.0546(17) 0.0523(18) -0.0042(14) -0.0153(17) 0.0090(16)
C6 0.0339(11) 0.0508(14) 0.0463(14) 0.0057(13) -0.0042(11) -0.0050(11)
C7 0.0370(11) 0.0374(12) 0.0495(15) -0.0001(11) -0.0055(11) -0.0005(12)
C8 0.0374(13) 0.0328(12) 0.0456(14) -0.0020(10) -0.0025(11) 0.0008(10)
C9 0.0409(13) 0.0566(17) 0.0473(16) -0.0039(13) 0.0029(13) -0.0039(13)
C10 0.0349(12) 0.0397(12) 0.0375(13) 0.0009(11) 0.0004(11) -0.0013(10)
C11 0.0340(13) 0.0497(14) 0.0505(15) 0.0097(11) -0.0007(13) 0.0013(12)
C12 0.0369(12) 0.0395(13) 0.0417(14) 0.0029(11) -0.0018(11) -0.0030(11)
C13 0.0607(18) 0.0457(15) 0.0479(16) -0.0016(12) -0.0018(15) -0.0109(14)
C14 0.084(2) 0.0485(16) 0.070(2) -0.0104(15) -0.011(2) -0.0111(17)
C15 0.085(2) 0.0450(15) 0.094(3) 0.0058(19) -0.008(2) -0.0152(18)
C16 0.0610(18) 0.0621(19) 0.069(2) 0.0227(17) 0.0028(18) -0.0088(16)
C17 0.0435(14) 0.0607(16) 0.0441(14) 0.0092(13) 0.0028(14) 0.0029(14)
N1 0.0547(13) 0.0463(12) 0.0667(17) -0.0038(11) -0.0032(14) 0.0117(12)
N2 0.0400(12) 0.0478(12) 0.0536(14) 0.0045(11) -0.0017(11) 0.0049(10)
O1 0.0642(12) 0.0548(12) 0.0587(13) -0.0141(9) 0.0044(11) 0.0108(10)
O2 0.0637(13) 0.0912(15) 0.0407(12) 0.0007(11) 0.0056(11) 0.0004(12)
O3 0.0427(11) 0.0843(16) 0.0706(15) 0.0057(12) -0.0127(11) -0.0068(11)
O4 0.0605(14) 0.1101(19) 0.0637(15) -0.0133(13) 0.0083(13) 0.0172(15)
Br1 0.0784(3) 0.1077(3) 0.04235(19) -0.00098(17) 0.01368(17) -0.0169(2)
F1 0.0431(8) 0.0362(7) 0.0626(10) 0.0047(7) -0.0054(8) -0.0053(7)

loop_
_atom_type_symbol
_atom_type_description
_atom_type_scat_dispersion_real
_atom_type_scat_dispersion_imag
_atom_type_scat_source
C C 0.0033 0.0016 'International Tables Vol C Tables 4.2.6.8 and 6.1.1.4'
H H 0.0000 0.0000 'International Tables Vol C Tables 4.2.6.8 and 6.1.1.4'
N N 0.0061 0.0033 'International Tables Vol C Tables 4.2.6.8 and 6.1.1.4'
O O 0.0106 0.0060 'International Tables Vol C Tables 4.2.6.8 and 6.1.1.4'
F F 0.0171 0.0103 'International Tables Vol C Tables 4.2.6.8 and 6.1.1.4'
Br Br -0.2901 2.4595 'International Tables Vol C Tables 4.2.6.8 and 6.1.1.4'

loop_
_geom_angle_atom_site_label_1
_geom_angle_atom_site_label_2
_geom_angle_atom_site_label_3
_geom_angle
C6 C1 C2 120.7(3)
C6 C1 H1 119.6
C2 C1 H1 119.6
C3 C2 C1 120.2(3)
C3 C2 H2 119.9
C1 C2 H2 119.9
C2 C3 C4 119.3(3)
C2 C3 H3 120.3
C4 C3 H3 120.3
C3 C4 C5 120.8(3)
C3 C4 H4 119.6
C5 C4 H4 119.6
C4 C5 C6 120.1(3)
C4 C5 H5 120.0
C6 C5 H5 120.0
C1 C6 C5 118.8(3)
C1 C6 C7 120.6(3)
C5 C6 C7 120.6(2)
N1 C7 C6 121.2(2)
N1 C7 C8 112.2(2)
C6 C7 C8 126.6(2)
F1 C8 C7 113.4(2)
F1 C8 C9 108.5(2)
C7 C8 C9 100.7(2)
F1 C8 C10 107.68(19)
C7 C8 C10 113.1(2)
C9 C8 C10 113.5(2)
O2 C9 O1 122.6(3)
O2 C9 C8 130.1(3)
O1 C9 C8 107.3(2)
C12 C10 C8 113.4(2)
C12 C10 C11 112.5(2)
C8 C10 C11 109.1(2)
C12 C10 H10 107.2
C8 C10 H10 107.2
C11 C10 H10 107.2
N2 C11 C10 108.9(2)
N2 C11 H11A 109.9
C10 C11 H11A 109.9
N2 C11 H11B 109.9
C10 C11 H11B 109.9
H11A C11 H11B 108.3
C17 C12 C13 117.2(2)
C17 C12 C10 123.0(2)
C13 C12 C10 119.8(2)
C14 C13 C12 122.0(3)
C14 C13 H13 119.0
C12 C13 H13 119.0
C15 C14 C13 119.8(3)
C15 C14 H14 120.1
C13 C14 H14 120.1
C14 C15 C16 120.5(3)
C14 C15 H15 119.7
C16 C15 H15 119.7
C15 C16 C17 119.3(3)
C15 C16 H16 120.3
C17 C16 H16 120.3
C12 C17 C16 121.2(3)
C12 C17 Br1 122.9(2)
C16 C17 Br1 115.9(2)
C7 N1 O1 109.0(2)
O3 N2 O4 124.6(3)
O3 N2 C11 117.5(2)
O4 N2 C11 117.9(2)
C9 O1 N1 109.5(2)

loop_
_geom_bond_atom_site_label_1
_geom_bond_atom_site_label_2
_geom_bond_distance
C1 C6 1.369(4)
C1 C2 1.394(5)
C1 H1 0.9300
C2 C3 1.366(5)
C2 H2 0.9300
C3 C4 1.370(5)
C3 H3 0.9300
C4 C5 1.384(5)
C4 H4 0.9300
C5 C6 1.385(4)
C5 H5 0.9300
C6 C7 1.467(4)
C7 N1 1.280(3)
C7 C8 1.505(3)
C8 F1 1.390(3)
C8 C9 1.518(4)
C8 C10 1.541(3)
C9 O2 1.187(4)
C9 O1 1.363(4)
C10 C12 1.533(3)
C10 C11 1.543(3)
C10 H10 0.9800
C11 N2 1.496(3)
C11 H11A 0.9700
C11 H11B 0.9700
C12 C17 1.380(4)
C12 C13 1.390(4)
C13 C14 1.368(4)
C13 H13 0.9300
C14 C15 1.360(5)
C14 H14 0.9300
C15 C16 1.373(5)
C15 H15 0.9300
C16 C17 1.392(4)
C16 H16 0.9300
C17 Br1 1.897(3)
N1 O1 1.451(4)
N2 O3 1.208(3)
N2 O4 1.220(3)

loop_
_geom_torsion_atom_site_label_1
_geom_torsion_atom_site_label_2
_geom_torsion_atom_site_label_3
_geom_torsion_atom_site_label_4
_geom_torsion
C6 C1 C2 C3 0.7(6)
C1 C2 C3 C4 1.0(6)
C2 C3 C4 C5 -0.5(6)
C3 C4 C5 C6 -1.5(6)
C2 C1 C6 C5 -2.7(5)
C2 C1 C6 C7 -179.8(3)
C4 C5 C6 C1 3.1(5)
C4 C5 C6 C7 -179.8(3)
C1 C6 C7 N1 18.1(4)
C5 C6 C7 N1 -158.9(3)
C1 C6 C7 C8 -159.4(3)
C5 C6 C7 C8 23.5(4)
N1 C7 C8 F1 124.7(2)
C6 C7 C8 F1 -57.5(3)
N1 C7 C8 C9 9.1(3)
C6 C7 C8 C9 -173.2(2)
N1 C7 C8 C10 -112.3(3)
C6 C7 C8 C10 65.5(3)
F1 C8 C9 O2 51.0(4)
C7 C8 C9 O2 170.4(3)
C10 C8 C9 O2 -68.5(4)
F1 C8 C9 O1 -130.4(2)
C7 C8 C9 O1 -11.1(3)
C10 C8 C9 O1 110.0(2)
F1 C8 C10 C12 179.3(2)
C7 C8 C10 C12 53.2(3)
C9 C8 C10 C12 -60.7(3)
F1 C8 C10 C11 -54.5(3)
C7 C8 C10 C11 179.4(2)
C9 C8 C10 C11 65.5(3)
C12 C10 C11 N2 -58.3(3)
C8 C10 C11 N2 175.0(2)
C8 C10 C12 C17 -111.0(3)
C11 C10 C12 C17 124.7(3)
C8 C10 C12 C13 71.4(3)
C11 C10 C12 C13 -53.0(3)
C17 C12 C13 C14 0.7(5)
C10 C12 C13 C14 178.4(3)
C12 C13 C14 C15 -0.6(5)
C13 C14 C15 C16 0.4(6)
C14 C15 C16 C17 -0.4(6)
C13 C12 C17 C16 -0.6(4)
C10 C12 C17 C16 -178.3(3)
C13 C12 C17 Br1 179.1(2)
C10 C12 C17 Br1 1.4(4)
C15 C16 C17 C12 0.4(5)
C15 C16 C17 Br1 -179.3(3)
C6 C7 N1 O1 178.4(2)
C8 C7 N1 O1 -3.7(3)
C10 C11 N2 O3 127.5(3)
C10 C11 N2 O4 -52.5(3)
O2 C9 O1 N1 -171.4(3)
C8 C9 O1 N1 9.9(3)
C7 N1 O1 C9 -4.2(3)
